data_1507448
loop_
_publ_author_name
'Shivanyuk, Alexander'
'Far, Adel Rafai'
'Rebek, Julius'

_publ_section_title
;
 Rigid Tetranitroresorcinarenes
;
_journal_issue 9
_journal_name_full 'Organic Letters'
_journal_page_first 1555
_journal_paper_doi 10.1021/ol025725h
_journal_volume 4
_journal_year 2002
_chemical_formula_sum 'C80 H64 N4 O22'
_chemical_formula_weight 1433.35
_chemical_name_common resorcinarene
_chemical_name_systematic ?
_space_group_IT_number 14
_symmetry_cell_setting monoclinic
_symmetry_space_group_name_Hall '-P 2yn'
_symmetry_space_group_name_H-M 'P 1 21/n 1'
_atom_sites_solution_hydrogens geom
_atom_sites_solution_primary direct
_atom_sites_solution_secondary difmap
_audit_creation_method SHELXL-97
_cell_angle_alpha 90.00
_cell_angle_beta 106.303(8)
_cell_angle_gamma 90.00
_cell_formula_units_Z 4
_cell_length_a 22.191(9)
_cell_length_b 15.293(7)
_cell_length_c 22.856(11)
_cell_measurement_temperature 293(2)
_cell_volume 7445(6)
_computing_structure_refinement 'SHELXL-97 (Sheldrick, 1997)'
_diffrn_ambient_temperature 293(2)
_diffrn_measured_fraction_theta_full 0.799
_diffrn_measured_fraction_theta_max 0.799
_diffrn_radiation_monochromator graphite
_diffrn_radiation_source 'fine-focus sealed tube'
_diffrn_radiation_type MoK\a
_diffrn_radiation_wavelength 0.71073
_diffrn_reflns_av_R_equivalents 0.1399
_diffrn_reflns_av_sigmaI/netI 0.3547
_diffrn_reflns_limit_h_max 13
_diffrn_reflns_limit_h_min -22
_diffrn_reflns_limit_k_max 20
_diffrn_reflns_limit_k_min -7
_diffrn_reflns_limit_l_max 30
_diffrn_reflns_limit_l_min -28
_diffrn_reflns_number 22839
_diffrn_reflns_theta_full 28.33
_diffrn_reflns_theta_max 28.33
_diffrn_reflns_theta_min 1.13
_exptl_absorpt_coefficient_mu 0.094
_exptl_absorpt_correction_type none
_exptl_crystal_colour colorless
_exptl_crystal_density_diffrn 1.279
_exptl_crystal_density_method 'not measured'
_exptl_crystal_description block
_exptl_crystal_F_000 2992
_exptl_crystal_size_max 0.3
_exptl_crystal_size_mid 0.3
_exptl_crystal_size_min 0.2
_refine_diff_density_max 0.754
_refine_diff_density_min -0.222
_refine_diff_density_rms 0.083
_refine_ls_extinction_method none
_refine_ls_goodness_of_fit_ref 0.860
_refine_ls_hydrogen_treatment mixed
_refine_ls_matrix_type full
_refine_ls_number_parameters 968
_refine_ls_number_reflns 14829
_refine_ls_number_restraints 0
_refine_ls_restrained_S_all 0.860
_refine_ls_R_factor_all 0.3773
_refine_ls_R_factor_gt 0.1066
_refine_ls_shift/su_max 0.000
_refine_ls_shift/su_mean 0.000
_refine_ls_structure_factor_coef Fsqd
_refine_ls_weighting_details 'calc w=1/[\s^2^(Fo^2^)+(0.1782P)^2^+0.0000P] where P=(Fo^2^+2Fc^2^)/3'
_refine_ls_weighting_scheme calc
_refine_ls_wR_factor_gt 0.2713
_refine_ls_wR_factor_ref 0.4151
_reflns_number_gt 3094
_reflns_number_total 14829
_reflns_threshold_expression >2sigma(I)
_cod_data_source_file ol025725h_s1.cif
_cod_data_source_block goim
_cod_depositor_comments
;
 Removing the _chemical_melting_point data item since it contained the
 _chemical_formula_sum data item value and not the melting temperature.

 Antanas Vaitkus,
 2017-09-27
;
_cod_original_sg_symbol_H-M P2(1)/n
_cod_database_code 1507448

loop_
_symmetry_equiv_pos_as_xyz
'x, y, z'
'-x+1/2, y+1/2, -z+1/2'
'-x, -y, -z'
'x-1/2, -y-1/2, z-1/2'

loop_
_atom_site_label
_atom_site_type_symbol
_atom_site_fract_x
_atom_site_fract_y
_atom_site_fract_z
_atom_site_U_iso_or_equiv
_atom_site_adp_type
_atom_site_occupancy
_atom_site_symmetry_multiplicity
_atom_site_calc_flag
_atom_site_refinement_flags
_atom_site_disorder_assembly
_atom_site_disorder_group
C1 C 0.6269(4) 0.4142(6) 0.4583(4) 0.053(3) Uani 1 1 d . . .
H1 H 0.6267 0.3886 0.4976 0.063 Uiso 1 1 calc R . .
C1A C 0.6271(4) 0.5133(6) 0.4672(4) 0.051(3) Uani 1 1 d . . .
H1A1 H 0.6335 0.5411 0.4313 0.062 Uiso 1 1 calc R . .
H1A2 H 0.5860 0.5309 0.4701 0.062 Uiso 1 1 calc R . .
C1B C 0.6766(5) 0.5473(7) 0.5232(4) 0.071(3) Uani 1 1 d . . .
H1B1 H 0.6659 0.5285 0.5595 0.086 Uiso 1 1 calc R . .
H1B2 H 0.7169 0.5218 0.5242 0.086 Uiso 1 1 calc R . .
C1C C 0.6826(6) 0.6462(8) 0.5242(6) 0.112(5) Uani 1 1 d . . .
H1C1 H 0.7032 0.6643 0.4944 0.168 Uiso 1 1 calc R . .
H1C2 H 0.7068 0.6648 0.5639 0.168 Uiso 1 1 calc R . .
H1C3 H 0.6416 0.6720 0.5148 0.168 Uiso 1 1 calc R . .
C2 C 0.6864(4) 0.3794(6) 0.4447(4) 0.041(2) Uani 1 1 d . . .
C3 C 0.7022(5) 0.2917(7) 0.4562(4) 0.049(3) Uani 1 1 d . . .
C4 C 0.7561(5) 0.2583(6) 0.4456(4) 0.056(3) Uani 1 1 d . . .
H4 H 0.7657 0.1993 0.4525 0.067 Uiso 1 1 calc . . .
C5 C 0.7954(5) 0.3116(7) 0.4250(4) 0.050(3) Uani 1 1 d . . .
C6 C 0.7828(5) 0.4010(7) 0.4134(4) 0.049(3) Uani 1 1 d . . .
C7 C 0.7269(5) 0.4311(6) 0.4243(4) 0.047(2) Uani 1 1 d . . .
H7 H 0.7168 0.4899 0.4172 0.056 Uiso 1 1 calc . . .
C8 C 0.8279(4) 0.4603(6) 0.3912(4) 0.051(3) Uani 1 1 d . . .
H8 H 0.8704 0.4417 0.4134 0.061 Uiso 1 1 calc R . .
C8A C 0.8242(5) 0.5578(6) 0.4041(5) 0.071(3) Uani 1 1 d . . .
H8A1 H 0.8481 0.5891 0.3812 0.085 Uiso 1 1 calc R . .
H8A2 H 0.7808 0.5760 0.3885 0.085 Uiso 1 1 calc R . .
C8B C 0.8466(7) 0.5854(9) 0.4673(6) 0.117(5) Uani 1 1 d . . .
H8B1 H 0.8861 0.5566 0.4867 0.141 Uiso 1 1 calc R . .
H8B2 H 0.8164 0.5685 0.4888 0.141 Uiso 1 1 calc R . .
C8C C 0.8560(9) 0.6877(10) 0.4710(8) 0.195(9) Uani 1 1 d . . .
H8C1 H 0.8797 0.7054 0.4438 0.292 Uiso 1 1 calc R . .
H8C2 H 0.8782 0.7039 0.5120 0.292 Uiso 1 1 calc R . .
H8C3 H 0.8157 0.7159 0.4596 0.292 Uiso 1 1 calc R . .
C9 C 0.8219(5) 0.4455(6) 0.3244(4) 0.049(3) Uani 1 1 d . . .
C10 C 0.8742(5) 0.4507(6) 0.3019(5) 0.053(3) Uani 1 1 d . . .
C11 C 0.8696(5) 0.4373(7) 0.2408(5) 0.066(3) Uani 1 1 d . . .
H11 H 0.9052 0.4397 0.2269 0.079 Uiso 1 1 calc . . .
C12 C 0.8125(5) 0.4206(7) 0.2018(4) 0.053(3) Uani 1 1 d . . .
C13 C 0.7591(5) 0.4121(6) 0.2185(4) 0.054(3) Uani 1 1 d . . .
C14 C 0.7649(4) 0.4271(6) 0.2805(5) 0.055(3) Uani 1 1 d . . .
H14 H 0.7286 0.4247 0.2933 0.066 Uiso 1 1 calc . . .
C15 C 0.6972(4) 0.3830(6) 0.1745(4) 0.059(3) Uani 1 1 d . . .
H15 H 0.7081 0.3513 0.1416 0.070 Uiso 1 1 calc R . .
C15A C 0.6577(5) 0.4638(7) 0.1443(4) 0.071(3) Uani 1 1 d . B .
H15A H 0.6394 0.4909 0.1737 0.086 Uiso 1 1 calc R . .
H15B H 0.6854 0.5063 0.1338 0.086 Uiso 1 1 calc R . .
C15B C 0.6046(8) 0.4411(12) 0.0864(6) 0.137(7) Uani 1 1 d . . .
H15C H 0.6238 0.4112 0.0588 0.165 Uiso 1 1 calc R A 1
H15D H 0.5775 0.3990 0.0982 0.165 Uiso 1 1 calc R A 1
C15C C 0.569(3) 0.501(3) 0.056(2) 0.11(3) Uani 0.34(4) 1 d P B 1
H15E H 0.5937 0.5403 0.0390 0.168 Uiso 0.34(4) 1 calc PR B 1
H15F H 0.5497 0.5328 0.0817 0.168 Uiso 0.34(4) 1 calc PR B 1
H15G H 0.5371 0.4748 0.0230 0.168 Uiso 0.34(4) 1 calc PR B 1
C15D C 0.6243(18) 0.436(3) 0.0332(13) 0.19(3) Uani 0.66(4) 1 d P B 2
H15H H 0.5956 0.4683 0.0011 0.292 Uiso 0.66(4) 1 calc PR B 2
H15I H 0.6253 0.3763 0.0212 0.292 Uiso 0.66(4) 1 calc PR B 2
H15J H 0.6656 0.4611 0.0409 0.292 Uiso 0.66(4) 1 calc PR B 2
C16 C 0.6632(5) 0.3191(7) 0.2035(4) 0.055(3) Uani 1 1 d . . .
C17 C 0.6847(5) 0.2367(7) 0.2217(4) 0.047(3) Uani 1 1 d . . .
C18 C 0.6523(5) 0.1756(6) 0.2457(4) 0.051(3) Uani 1 1 d . . .
H18 H 0.6683 0.1197 0.2558 0.061 Uiso 1 1 calc . . .
C19 C 0.5964(5) 0.1997(7) 0.2539(4) 0.055(3) Uani 1 1 d . . .
C20 C 0.5699(5) 0.2825(7) 0.2379(4) 0.048(3) Uani 1 1 d . . .
C21 C 0.6055(5) 0.3401(6) 0.2137(4) 0.053(3) Uani 1 1 d . . .
H21 H 0.5899 0.3962 0.2037 0.064 Uiso 1 1 calc . . .
C22 C 0.5065(5) 0.3093(7) 0.2445(4) 0.058(3) Uani 1 1 d . . .
H22 H 0.4811 0.2559 0.2366 0.069 Uiso 1 1 calc R . .
C22A C 0.4696(5) 0.3758(7) 0.1981(4) 0.071(3) Uani 1 1 d . . .
H22A H 0.4949 0.4279 0.1995 0.085 Uiso 1 1 calc R . .
H22B H 0.4318 0.3924 0.2087 0.085 Uiso 1 1 calc R . .
C22B C 0.4514(6) 0.3379(10) 0.1325(5) 0.129(6) Uani 1 1 d . . .
H22C H 0.4892 0.3309 0.1195 0.155 Uiso 1 1 calc R . .
H22D H 0.4332 0.2803 0.1330 0.155 Uiso 1 1 calc R . .
C22C C 0.4060(7) 0.3937(13) 0.0874(6) 0.181(8) Uani 1 1 d . . .
H22E H 0.3660 0.3923 0.0957 0.271 Uiso 1 1 calc R . .
H22F H 0.4016 0.3719 0.0470 0.271 Uiso 1 1 calc R . .
H22G H 0.4212 0.4527 0.0904 0.271 Uiso 1 1 calc R . .
C23 C 0.5087(5) 0.3352(6) 0.3093(4) 0.048(3) Uani 1 1 d . . .
C24 C 0.4578(5) 0.3229(7) 0.3304(5) 0.062(3) Uani 1 1 d . . .
C25 C 0.4583(5) 0.3389(7) 0.3914(5) 0.069(3) Uani 1 1 d . . .
H25 H 0.4223 0.3322 0.4043 0.082 Uiso 1 1 calc . . .
C26 C 0.5151(5) 0.3652(6) 0.4315(4) 0.056(3) Uani 1 1 d . . .
C27 C 0.5663(5) 0.3833(6) 0.4125(4) 0.051(3) Uani 1 1 d . . .
C28 C 0.5628(4) 0.3683(6) 0.3521(4) 0.048(2) Uani 1 1 d . . .
H28 H 0.5979 0.3806 0.3390 0.058 Uiso 1 1 calc . . .
C29 C 0.6214(5) 0.1830(6) 0.4402(4) 0.048(3) Uani 1 1 d . . .
C30 C 0.5830(5) 0.1290(7) 0.4622(4) 0.058(3) Uani 1 1 d . . .
C31 C 0.5398(5) 0.0770(7) 0.4224(5) 0.064(3) Uani 1 1 d . . .
H31 H 0.5149 0.0389 0.4373 0.077 Uiso 1 1 calc . . .
C32 C 0.5331(4) 0.0810(7) 0.3611(4) 0.055(3) Uani 1 1 d . . .
C33 C 0.5717(4) 0.1327(6) 0.3385(5) 0.053(3) Uani 1 1 d . . .
C34 C 0.6166(5) 0.1836(6) 0.3790(4) 0.055(3) Uani 1 1 d . . .
H34 H 0.6436 0.2184 0.3644 0.066 Uiso 1 1 calc . . .
C35 C 0.8497(5) 0.2388(6) 0.3637(4) 0.048(3) Uani 1 1 d . . .
C36 C 0.9039(5) 0.2038(7) 0.3548(5) 0.066(3) Uani 1 1 d . . .
C37 C 0.9026(5) 0.1681(7) 0.2997(6) 0.065(3) Uani 1 1 d . . .
H37 H 0.9387 0.1416 0.2951 0.078 Uiso 1 1 calc . . .
C38 C 0.8506(6) 0.1700(7) 0.2518(5) 0.069(3) Uani 1 1 d . . .
C39 C 0.7949(5) 0.2058(6) 0.2599(4) 0.055(3) Uani 1 1 d . . .
C40 C 0.7949(4) 0.2365(6) 0.3170(4) 0.051(3) Uani 1 1 d . . .
H40 H 0.7576 0.2557 0.3237 0.061 Uiso 1 1 calc . . .
C41 C 0.9858(6) 0.4356(8) 0.3444(5) 0.065(3) Uani 1 1 d . . .
C42 C 1.0412(5) 0.4902(8) 0.3753(5) 0.062(3) Uani 1 1 d . . .
C43 C 1.0352(5) 0.5623(8) 0.4100(5) 0.080(4) Uani 1 1 d . . .
H43 H 0.9967 0.5766 0.4161 0.096 Uiso 1 1 calc . . .
C44 C 1.0892(8) 0.6136(10) 0.4360(6) 0.108(5) Uani 1 1 d . . .
H44 H 1.0872 0.6605 0.4612 0.130 Uiso 1 1 calc . . .
C45 C 1.1441(9) 0.5935(13) 0.4237(7) 0.116(6) Uani 1 1 d . . .
H45 H 1.1788 0.6292 0.4394 0.139 Uiso 1 1 calc . . .
C46 C 1.1501(6) 0.5258(15) 0.3904(7) 0.120(6) Uani 1 1 d . . .
H46 H 1.1885 0.5146 0.3832 0.144 Uiso 1 1 calc . . .
C47 C 1.0976(7) 0.4689(10) 0.3650(5) 0.100(5) Uani 1 1 d . . .
H47 H 1.1016 0.4197 0.3425 0.121 Uiso 1 1 calc . . .
C48 C 0.7995(5) 0.4763(9) 0.1020(5) 0.072(3) Uani 1 1 d . . .
C49 C 0.8078(5) 0.4578(8) 0.0421(5) 0.067(3) Uani 1 1 d . . .
C50 C 0.7782(6) 0.5108(8) -0.0057(6) 0.089(4) Uani 1 1 d . . .
H50 H 0.7517 0.5553 -0.0003 0.107 Uiso 1 1 calc . . .
C51 C 0.7884(7) 0.4973(11) -0.0620(6) 0.113(5) Uani 1 1 d . . .
H51 H 0.7679 0.5327 -0.0946 0.136 Uiso 1 1 calc . . .
C52 C 0.8267(9) 0.4351(11) -0.0707(7) 0.132(6) Uani 1 1 d . . .
H52 H 0.8329 0.4280 -0.1090 0.159 Uiso 1 1 calc . . .
C53 C 0.8567(7) 0.3824(10) -0.0247(7) 0.114(5) Uani 1 1 d . . .
H53 H 0.8843 0.3399 -0.0309 0.136 Uiso 1 1 calc . . .
C54 C 0.8461(6) 0.3919(8) 0.0323(6) 0.094(4) Uani 1 1 d . . .
H54 H 0.8649 0.3536 0.0638 0.113 Uiso 1 1 calc . . .
C55 C 0.3697(7) 0.2234(10) 0.2929(6) 0.101(5) Uani 1 1 d . . .
C56 C 0.3140(6) 0.2121(9) 0.2385(5) 0.079(4) Uani 1 1 d . . .
C57 C 0.3027(6) 0.2577(10) 0.1879(6) 0.104(5) Uani 1 1 d . . .
H57 H 0.3290 0.3039 0.1852 0.125 Uiso 1 1 calc . . .
C58 C 0.2517(8) 0.2379(12) 0.1383(6) 0.120(5) Uani 1 1 d . . .
H58 H 0.2439 0.2705 0.1026 0.144 Uiso 1 1 calc . . .
C59 C 0.2128(7) 0.1691(14) 0.1427(9) 0.130(6) Uani 1 1 d . . .
H59 H 0.1775 0.1570 0.1106 0.156 Uiso 1 1 calc . . .
C60 C 0.2258(8) 0.1214(12) 0.1919(8) 0.149(7) Uani 1 1 d . . .
H60 H 0.2001 0.0743 0.1947 0.179 Uiso 1 1 calc . . .
C61 C 0.2763(8) 0.1403(12) 0.2386(6) 0.129(6) Uani 1 1 d . . .
H61 H 0.2862 0.1035 0.2724 0.154 Uiso 1 1 calc . . .
C62 C 0.5018(6) 0.3114(9) 0.5257(6) 0.073(3) Uani 1 1 d . . .
C63 C 0.5154(5) 0.3339(9) 0.5917(5) 0.071(3) Uani 1 1 d . . .
C64 C 0.5022(6) 0.2713(9) 0.6287(6) 0.094(4) Uani 1 1 d . . .
H64 H 0.4869 0.2172 0.6126 0.113 Uiso 1 1 calc . . .
C65 C 0.5116(7) 0.2879(12) 0.6913(7) 0.117(5) Uani 1 1 d . . .
H65 H 0.5011 0.2467 0.7168 0.141 Uiso 1 1 calc . . .
C66 C 0.5369(7) 0.3681(13) 0.7131(6) 0.107(5) Uani 1 1 d . . .
H66 H 0.5447 0.3797 0.7545 0.129 Uiso 1 1 calc . . .
C67 C 0.5504(6) 0.4282(9) 0.6784(6) 0.097(4) Uani 1 1 d . . .
H67 H 0.5669 0.4815 0.6949 0.117 Uiso 1 1 calc . . .
C68 C 0.5398(5) 0.4121(9) 0.6159(6) 0.078(3) Uani 1 1 d . . .
H68 H 0.5495 0.4548 0.5910 0.093 Uiso 1 1 calc . . .
N1 N 0.8516(5) 0.1313(9) 0.1933(5) 0.084(3) Uani 1 1 d . . .
N2 N 0.9653(5) 0.2069(8) 0.4027(5) 0.093(3) Uani 1 1 d . . .
N3 N 0.5852(5) 0.1246(7) 0.5269(4) 0.074(3) Uani 1 1 d . . .
N4 N 0.4863(7) 0.0275(9) 0.3211(5) 0.119(5) Uani 1 1 d . . .
O1 O 0.6646(3) 0.2364(4) 0.4798(3) 0.0561(18) Uani 1 1 d . . .
O2 O 0.8518(3) 0.2779(4) 0.4187(3) 0.0536(17) Uani 1 1 d . . .
O3 O 0.9309(4) 0.4767(5) 0.3444(3) 0.067(2) Uani 1 1 d . . .
O4 O 0.8129(3) 0.4051(4) 0.1407(3) 0.0650(19) Uani 1 1 d . . .
O5 O 0.7420(3) 0.2092(4) 0.2107(3) 0.064(2) Uani 1 1 d . . .
O6 O 0.5615(3) 0.1377(4) 0.2765(3) 0.0569(18) Uani 1 1 d . . .
O7 O 0.4019(3) 0.2960(5) 0.2873(3) 0.072(2) Uani 1 1 d . . .
O8 O 0.5172(3) 0.3801(5) 0.4930(3) 0.065(2) Uani 1 1 d . . .
O9 O 0.9874(3) 0.3672(6) 0.3198(4) 0.096(3) Uani 1 1 d . . .
O10 O 0.7834(4) 0.5457(5) 0.1180(3) 0.083(2) Uani 1 1 d . . .
O11 O 0.3842(5) 0.1830(8) 0.3390(4) 0.170(5) Uani 1 1 d . . .
O12 O 0.4842(4) 0.2433(6) 0.5024(4) 0.100(3) Uani 1 1 d . . .
O13 O 0.9721(4) 0.2531(9) 0.4456(5) 0.161(5) Uani 1 1 d . . .
O14 O 1.0085(5) 0.1640(8) 0.3931(4) 0.141(4) Uani 1 1 d . . .
O15 O 0.8778(5) 0.0620(7) 0.1964(4) 0.124(4) Uani 1 1 d . . .
O16 O 0.8253(4) 0.1704(7) 0.1471(4) 0.117(4) Uani 1 1 d . . .
O17 O 0.6169(4) 0.1771(6) 0.5622(3) 0.095(3) Uani 1 1 d . . .
O18 O 0.5540(4) 0.0677(6) 0.5423(3) 0.104(3) Uani 1 1 d . . .
O19 O 0.4852(7) -0.0480(10) 0.3314(6) 0.208(7) Uani 1 1 d . . .
O20 O 0.4607(6) 0.0460(10) 0.2739(6) 0.202(7) Uani 1 1 d . . .
OZ1 O 0.6601(8) 0.4327(12) 0.8309(8) 0.154(6) Uiso 0.60 1 d P . .
OZ2 O 1.2293(12) 0.3795(18) 0.2859(12) 0.204(11) Uiso 0.50 1 d P . .
OZ3 O 1.1681(11) 0.3692(16) 0.2239(11) 0.182(9) Uiso 0.50 1 d P . .
OZ4 O 0.6633(12) 0.3321(18) 0.8731(12) 0.159(10) Uiso 0.40 1 d P . .

loop_
_atom_site_aniso_label
_atom_site_aniso_U_11
_atom_site_aniso_U_22
_atom_site_aniso_U_33
_atom_site_aniso_U_23
_atom_site_aniso_U_13
_atom_site_aniso_U_12
C1 0.046(7) 0.063(7) 0.050(6) 0.000(5) 0.015(5) -0.016(6)
C1A 0.041(7) 0.056(7) 0.065(6) -0.008(5) 0.026(5) -0.002(5)
C1B 0.058(8) 0.085(9) 0.069(7) -0.022(6) 0.015(6) -0.003(7)
C1C 0.110(11) 0.091(11) 0.132(12) -0.035(9) 0.027(9) -0.014(9)
C2 0.032(7) 0.048(6) 0.045(5) 0.003(4) 0.014(5) 0.005(5)
C3 0.037(8) 0.074(8) 0.033(5) -0.002(5) 0.004(5) -0.006(6)
C4 0.056(8) 0.048(7) 0.058(6) 0.008(5) 0.008(6) -0.003(6)
C5 0.043(8) 0.058(7) 0.041(5) -0.002(5) -0.001(5) 0.001(6)
C6 0.034(7) 0.076(8) 0.035(5) -0.003(5) 0.004(4) -0.001(6)
C7 0.042(7) 0.045(6) 0.045(5) -0.005(4) 0.000(5) -0.007(5)
C8 0.046(7) 0.050(7) 0.056(6) -0.004(5) 0.012(5) -0.005(5)
C8A 0.073(8) 0.055(7) 0.077(8) -0.006(6) 0.008(6) 0.006(6)
C8B 0.142(13) 0.110(12) 0.091(10) -0.018(9) 0.019(9) -0.003(10)
C8C 0.23(2) 0.097(14) 0.21(2) -0.071(13) -0.012(15) -0.024(13)
C9 0.038(8) 0.053(7) 0.056(6) 0.010(5) 0.012(6) 0.003(5)
C10 0.027(8) 0.049(6) 0.078(8) -0.008(5) 0.005(6) -0.011(5)
C11 0.058(9) 0.078(8) 0.070(8) -0.008(6) 0.031(7) -0.013(6)
C12 0.037(8) 0.072(8) 0.051(6) -0.007(5) 0.015(6) -0.007(6)
C13 0.048(8) 0.051(7) 0.064(7) 0.011(5) 0.020(6) -0.006(5)
C14 0.033(7) 0.068(7) 0.066(7) 0.009(5) 0.015(6) -0.001(5)
C15 0.047(7) 0.063(7) 0.057(6) 0.005(5) -0.001(5) -0.004(6)
C15A 0.049(8) 0.088(9) 0.073(7) 0.027(6) 0.011(6) -0.011(7)
C15B 0.102(13) 0.194(18) 0.085(10) 0.062(11) -0.027(10) -0.051(12)
C15C 0.07(4) 0.12(4) 0.09(3) 0.06(3) -0.06(3) -0.03(3)
C15D 0.12(3) 0.32(6) 0.11(2) 0.07(3) -0.017(19) -0.09(4)
C16 0.052(8) 0.067(8) 0.039(5) 0.003(5) 0.002(5) -0.012(6)
C17 0.032(7) 0.062(7) 0.047(6) -0.006(5) 0.009(5) -0.006(6)
C18 0.036(8) 0.055(7) 0.058(6) -0.007(5) 0.009(5) 0.009(6)
C19 0.058(9) 0.063(8) 0.041(6) 0.006(5) 0.005(5) -0.015(6)
C20 0.038(7) 0.057(7) 0.037(5) -0.007(5) -0.007(5) -0.005(6)
C21 0.059(8) 0.050(7) 0.049(6) 0.006(5) 0.013(5) -0.007(6)
C22 0.059(8) 0.065(7) 0.045(6) -0.005(5) 0.006(5) -0.013(6)
C22A 0.061(8) 0.090(9) 0.058(7) 0.011(6) 0.009(6) 0.020(6)
C22B 0.105(11) 0.208(17) 0.051(7) 0.014(9) -0.017(7) 0.032(11)
C22C 0.146(15) 0.29(2) 0.086(10) 0.056(13) 0.006(10) 0.080(15)
C23 0.038(7) 0.052(6) 0.052(6) 0.005(5) 0.008(5) -0.005(5)
C24 0.039(8) 0.080(8) 0.056(7) 0.001(6) -0.002(6) -0.005(6)
C25 0.047(8) 0.079(8) 0.083(8) 0.002(6) 0.022(6) -0.011(6)
C26 0.046(8) 0.063(7) 0.063(7) 0.000(5) 0.023(6) -0.002(6)
C27 0.033(7) 0.056(7) 0.066(7) 0.004(5) 0.017(6) -0.005(5)
C28 0.036(7) 0.049(6) 0.060(6) -0.006(5) 0.015(5) -0.003(5)
C29 0.048(7) 0.037(6) 0.060(7) 0.001(5) 0.015(5) -0.002(5)
C30 0.061(8) 0.057(7) 0.049(6) -0.007(5) 0.005(5) -0.011(6)
C31 0.072(8) 0.063(7) 0.060(7) 0.006(6) 0.022(6) -0.018(6)
C32 0.030(7) 0.068(8) 0.060(7) -0.009(6) 0.003(5) -0.026(6)
C33 0.031(7) 0.057(7) 0.066(7) -0.009(6) 0.004(5) -0.001(5)
C34 0.059(8) 0.050(6) 0.054(6) 0.000(5) 0.012(5) -0.014(5)
C35 0.055(8) 0.031(6) 0.061(7) -0.002(5) 0.021(6) 0.005(5)
C36 0.051(9) 0.076(8) 0.068(7) -0.014(6) 0.012(6) 0.005(6)
C37 0.037(8) 0.071(8) 0.091(9) -0.003(7) 0.026(7) 0.010(6)
C38 0.057(9) 0.081(8) 0.079(8) -0.015(6) 0.038(7) 0.011(7)
C39 0.057(8) 0.053(7) 0.053(6) -0.009(5) 0.009(6) -0.015(6)
C40 0.035(7) 0.053(7) 0.064(7) -0.008(5) 0.013(5) -0.001(5)
C41 0.043(10) 0.074(9) 0.077(8) -0.005(7) 0.014(6) 0.002(7)
C42 0.032(9) 0.090(9) 0.061(7) 0.007(6) 0.009(6) 0.000(7)
C43 0.066(9) 0.070(8) 0.090(9) -0.015(7) 0.000(7) -0.023(7)
C44 0.112(14) 0.123(13) 0.071(9) -0.008(8) -0.004(9) -0.027(11)
C45 0.103(15) 0.144(16) 0.093(12) 0.009(10) 0.015(10) -0.050(13)
C46 0.035(10) 0.23(2) 0.086(10) -0.007(11) 0.010(8) -0.021(12)
C47 0.045(11) 0.185(15) 0.065(8) -0.008(8) 0.006(7) -0.013(10)
C48 0.065(9) 0.068(9) 0.076(9) 0.002(7) 0.009(6) -0.021(7)
C49 0.069(9) 0.081(9) 0.053(7) -0.005(6) 0.022(6) 0.007(7)
C50 0.087(10) 0.091(10) 0.086(9) 0.005(8) 0.018(8) -0.002(8)
C51 0.137(14) 0.133(14) 0.064(9) -0.009(9) 0.019(8) 0.006(11)
C52 0.190(18) 0.118(14) 0.112(13) 0.007(10) 0.081(13) 0.044(13)
C53 0.136(14) 0.113(12) 0.114(12) 0.026(10) 0.071(10) 0.051(10)
C54 0.120(12) 0.070(9) 0.104(10) 0.008(7) 0.050(9) 0.003(8)
C55 0.111(12) 0.132(13) 0.060(8) 0.024(8) 0.023(8) -0.032(10)
C56 0.062(9) 0.098(10) 0.062(8) -0.005(7) -0.008(6) -0.032(7)
C57 0.078(10) 0.139(13) 0.078(9) 0.007(9) -0.006(8) -0.021(9)
C58 0.093(13) 0.173(17) 0.076(9) -0.008(10) -0.005(9) 0.022(12)
C59 0.070(13) 0.163(19) 0.142(16) -0.018(13) 0.005(11) -0.014(12)
C60 0.120(15) 0.167(17) 0.119(13) 0.011(13) -0.034(12) -0.050(12)
C61 0.112(14) 0.177(17) 0.080(10) 0.004(10) -0.002(9) -0.039(12)
C62 0.068(9) 0.065(9) 0.093(10) 0.009(8) 0.033(7) 0.016(7)
C63 0.063(9) 0.080(9) 0.072(8) 0.013(7) 0.022(6) 0.011(7)
C64 0.093(10) 0.118(11) 0.073(9) 0.017(8) 0.026(7) -0.002(8)
C65 0.122(13) 0.155(16) 0.083(11) 0.038(10) 0.043(9) -0.002(12)
C66 0.113(13) 0.137(15) 0.083(10) -0.004(10) 0.043(9) 0.000(11)
C67 0.108(11) 0.102(11) 0.076(10) -0.017(8) 0.018(8) 0.017(9)
C68 0.060(9) 0.092(10) 0.080(9) 0.007(7) 0.018(6) 0.010(7)
N1 0.042(8) 0.125(11) 0.088(8) -0.022(8) 0.024(6) -0.002(7)
N2 0.068(9) 0.121(10) 0.083(8) -0.033(7) 0.007(7) 0.007(7)
N3 0.067(8) 0.090(8) 0.064(7) 0.008(6) 0.015(5) -0.018(6)
N4 0.168(13) 0.096(10) 0.074(8) 0.031(8) 0.005(8) -0.064(10)
O1 0.054(5) 0.064(5) 0.047(4) 0.002(3) 0.009(3) -0.020(4)
O2 0.037(5) 0.059(4) 0.060(4) -0.011(3) 0.007(3) 0.006(3)
O3 0.041(6) 0.079(5) 0.079(5) -0.011(4) 0.011(4) -0.011(4)
O4 0.077(5) 0.065(5) 0.055(4) -0.005(4) 0.021(4) -0.005(4)
O5 0.061(6) 0.072(5) 0.055(4) -0.014(4) 0.010(4) -0.004(4)
O6 0.055(5) 0.061(5) 0.053(4) -0.007(3) 0.012(3) -0.024(4)
O7 0.044(5) 0.091(6) 0.074(5) 0.001(4) 0.008(4) -0.016(4)
O8 0.059(5) 0.082(5) 0.059(4) -0.013(4) 0.024(4) -0.015(4)
O9 0.065(6) 0.092(7) 0.124(7) -0.026(6) 0.014(5) 0.017(5)
O10 0.107(7) 0.057(5) 0.098(6) -0.007(5) 0.049(5) -0.008(5)
O11 0.190(11) 0.195(11) 0.089(7) 0.035(8) -0.020(7) -0.115(9)
O12 0.141(8) 0.068(6) 0.084(6) -0.001(5) 0.022(5) -0.019(6)
O13 0.062(7) 0.279(15) 0.118(8) -0.092(9) -0.016(5) 0.051(7)
O14 0.090(8) 0.182(11) 0.137(8) -0.037(7) 0.009(6) 0.057(7)
O15 0.129(9) 0.110(8) 0.131(8) -0.049(7) 0.033(6) 0.032(7)
O16 0.095(7) 0.183(10) 0.071(6) -0.021(6) 0.022(5) 0.024(7)
O17 0.093(7) 0.123(7) 0.065(5) -0.006(5) 0.017(5) -0.046(6)
O18 0.120(7) 0.117(7) 0.079(6) 0.011(5) 0.034(5) -0.055(6)
O19 0.270(16) 0.151(12) 0.162(12) -0.033(10) -0.005(10) -0.102(12)
O20 0.197(13) 0.270(17) 0.116(9) -0.008(11) 0.009(9) -0.160(12)

loop_
_atom_type_symbol
_atom_type_description
_atom_type_scat_dispersion_real
_atom_type_scat_dispersion_imag
_atom_type_scat_source
C C 0.0033 0.0016 'International Tables Vol C Tables 4.2.6.8 and 6.1.1.4'
H H 0.0000 0.0000 'International Tables Vol C Tables 4.2.6.8 and 6.1.1.4'
N N 0.0061 0.0033 'International Tables Vol C Tables 4.2.6.8 and 6.1.1.4'
O O 0.0106 0.0060 'International Tables Vol C Tables 4.2.6.8 and 6.1.1.4'

loop_
_geom_angle_atom_site_label_1
_geom_angle_atom_site_label_2
_geom_angle_atom_site_label_3
_geom_angle
C27 C1 C1A 111.4(8)
C27 C1 C2 113.3(8)
C1A C1 C2 113.6(8)
C1B C1A C1 115.0(8)
C1C C1B C1A 113.1(9)
C7 C2 C3 117.8(9)
C7 C2 C1 123.5(9)
C3 C2 C1 118.7(9)
C4 C3 C2 120.4(9)
C4 C3 O1 118.9(10)
C2 C3 O1 120.6(9)
C5 C4 C3 120.4(10)
C4 C5 O2 119.5(9)
C4 C5 C6 122.1(10)
O2 C5 C6 118.3(9)
C5 C6 C7 115.0(9)
C5 C6 C8 121.6(9)
C7 C6 C8 123.4(9)
C2 C7 C6 124.3(9)
C9 C8 C8A 110.3(8)
C9 C8 C6 111.4(7)
C8A C8 C6 116.0(8)
C8B C8A C8 117.0(9)
C8A C8B C8C 110.2(12)
C10 C9 C14 115.0(9)
C10 C9 C8 121.1(9)
C14 C9 C8 123.9(9)
C11 C10 C9 121.9(9)
C11 C10 O3 122.2(10)
C9 C10 O3 115.8(9)
C12 C11 C10 118.8(9)
C13 C12 C11 124.4(9)
C13 C12 O4 120.7(9)
C11 C12 O4 114.6(9)
C12 C13 C14 115.5(9)
C12 C13 C15 122.8(9)
C14 C13 C15 121.5(9)
C9 C14 C13 124.2(9)
C16 C15 C13 111.9(8)
C16 C15 C15A 114.9(9)
C13 C15 C15A 110.5(8)
C15B C15A C15 113.6(10)
C15C C15B C15D 82(2)
C15C C15B C15A 121(2)
C15D C15B C15A 113.9(17)
C17 C16 C21 114.7(9)
C17 C16 C15 123.9(11)
C21 C16 C15 121.4(10)
C16 C17 C18 124.4(10)
C16 C17 O5 118.0(9)
C18 C17 O5 117.4(9)
C19 C18 C17 118.1(9)
C18 C19 C20 122.7(10)
C18 C19 O6 119.1(10)
C20 C19 O6 118.1(10)
C21 C20 C19 115.6(10)
C21 C20 C22 120.9(9)
C19 C20 C22 123.5(10)
C20 C21 C16 124.4(9)
C20 C22 C23 113.0(8)
C20 C22 C22A 116.2(8)
C23 C22 C22A 111.6(8)
C22 C22A C22B 111.4(9)
C22C C22B C22A 113.4(13)
C24 C23 C28 115.6(9)
C24 C23 C22 120.4(9)
C28 C23 C22 123.9(9)
C23 C24 O7 116.5(9)
C23 C24 C25 123.3(10)
O7 C24 C25 120.1(10)
C26 C25 C24 117.0(10)
C27 C26 C25 122.2(10)
C27 C26 O8 119.3(9)
C25 C26 O8 118.3(9)
C26 C27 C28 118.0(9)
C26 C27 C1 119.9(9)
C28 C27 C1 121.9(9)
C27 C28 C23 123.5(9)
C34 C29 C30 119.8(9)
C34 C29 O1 120.2(9)
C30 C29 O1 120.0(9)
C31 C30 C29 119.5(9)
C31 C30 N3 117.4(10)
C29 C30 N3 123.1(9)
C32 C31 C30 120.4(9)
C33 C32 C31 120.8(9)
C33 C32 N4 120.6(10)
C31 C32 N4 118.5(10)
C32 C33 O6 118.8(8)
C32 C33 C34 118.7(9)
O6 C33 C34 122.3(9)
C29 C34 C33 120.6(9)
C40 C35 O2 121.1(9)
C40 C35 C36 119.5(9)
O2 C35 C36 119.4(9)
C37 C36 C35 119.7(10)
C37 C36 N2 117.9(11)
C35 C36 N2 122.3(10)
C38 C37 C36 122.2(10)
C37 C38 C39 118.9(10)
C37 C38 N1 120.2(11)
C39 C38 N1 120.8(11)
O5 C39 C40 121.9(10)
O5 C39 C38 119.0(9)
C40 C39 C38 119.1(9)
C35 C40 C39 120.4(9)
O9 C41 O3 123.1(11)
O9 C41 C42 125.8(12)
O3 C41 C42 110.9(10)
C47 C42 C43 121.6(11)
C47 C42 C41 117.0(12)
C43 C42 C41 121.3(11)
C42 C43 C44 118.4(12)
C45 C44 C43 119.3(14)
C46 C45 C44 122.7(16)
C45 C46 C47 120.5(14)
C42 C47 C46 117.3(14)
O10 C48 O4 121.8(11)
O10 C48 C49 125.4(11)
O4 C48 C49 112.8(11)
C50 C49 C54 119.0(11)
C50 C49 C48 118.4(12)
C54 C49 C48 122.6(12)
C49 C50 C51 119.1(12)
C52 C51 C50 121.7(14)
C51 C52 C53 120.7(14)
C52 C53 C54 119.5(13)
C49 C54 C53 120.0(12)
O11 C55 O7 119.8(13)
O11 C55 C56 129.2(14)
O7 C55 C56 110.6(11)
C57 C56 C61 117.2(11)
C57 C56 C55 125.4(13)
C61 C56 C55 116.7(12)
C56 C57 C58 120.8(14)
C59 C58 C57 119.3(15)
C60 C59 C58 119.9(16)
C59 C60 C61 119.8(18)
C60 C61 C56 122.7(15)
O12 C62 O8 121.5(11)
O12 C62 C63 127.2(12)
O8 C62 C63 111.1(11)
C64 C63 C68 119.6(12)
C64 C63 C62 116.6(12)
C68 C63 C62 123.8(12)
C63 C64 C65 120.5(13)
C66 C65 C64 117.1(13)
C67 C66 C65 123.0(14)
C66 C67 C68 119.7(14)
C63 C68 C67 120.0(12)
O15 N1 O16 126.4(12)
O15 N1 C38 115.6(12)
O16 N1 C38 118.0(12)
O13 N2 O14 122.7(11)
O13 N2 C36 120.3(11)
O14 N2 C36 116.8(11)
O17 N3 O18 123.3(10)
O17 N3 C30 119.2(10)
O18 N3 C30 117.5(10)
O20 N4 O19 114.3(16)
O20 N4 C32 123.9(13)
O19 N4 C32 118.9(13)
C29 O1 C3 118.9(7)
C35 O2 C5 116.7(7)
C41 O3 C10 119.4(8)
C48 O4 C12 116.1(8)
C39 O5 C17 117.7(7)
C33 O6 C19 117.9(7)
C55 O7 C24 124.0(9)
C62 O8 C26 118.1(9)

loop_
_geom_bond_atom_site_label_1
_geom_bond_atom_site_label_2
_geom_bond_distance
C1 C27 1.529(12)
C1 C1A 1.529(12)
C1 C2 1.535(12)
C1A C1B 1.525(12)
C1B C1C 1.517(14)
C2 C7 1.373(12)
C2 C3 1.392(12)
C3 C4 1.382(13)
C3 O1 1.398(10)
C4 C5 1.370(13)
C5 O2 1.399(11)
C5 C6 1.406(13)
C6 C7 1.411(12)
C6 C8 1.537(12)
C8 C9 1.511(12)
C8 C8A 1.527(12)
C8A C8B 1.451(14)
C8B C8C 1.577(18)
C9 C10 1.399(12)
C9 C14 1.405(12)
C10 C11 1.386(13)
C10 O3 1.414(10)
C11 C12 1.354(12)
C12 C13 1.350(12)
C12 O4 1.418(10)
C13 C14 1.406(12)
C13 C15 1.523(12)
C15 C16 1.498(13)
C15 C15A 1.561(13)
C15A C15B 1.545(14)
C15B C15C 1.28(4)
C15B C15D 1.41(4)
C16 C17 1.371(13)
C16 C21 1.400(13)
C17 C18 1.383(13)
C17 O5 1.426(10)
C18 C19 1.357(13)
C19 C20 1.401(13)
C19 O6 1.409(11)
C20 C21 1.398(12)
C20 C22 1.514(13)
C22 C23 1.519(12)
C22 C22A 1.531(12)
C22A C22B 1.550(14)
C22B C22C 1.491(16)
C23 C24 1.361(12)
C23 C28 1.413(11)
C24 O7 1.412(11)
C24 C25 1.414(13)
C25 C26 1.392(13)
C26 C27 1.356(12)
C26 O8 1.410(11)
C27 C28 1.379(12)
C29 C34 1.374(12)
C29 C30 1.378(12)
C29 O1 1.385(10)
C30 C31 1.375(12)
C30 N3 1.468(12)
C31 C32 1.370(12)
C32 C33 1.367(12)
C32 N4 1.433(14)
C33 O6 1.374(11)
C33 C34 1.392(12)
C35 C40 1.374(12)
C35 O2 1.381(10)
C35 C36 1.384(13)
C36 C37 1.365(13)
C36 N2 1.489(13)
C37 C38 1.350(13)
C38 C39 1.410(13)
C38 N1 1.468(14)
C39 O5 1.379(10)
C39 C40 1.387(12)
C41 O9 1.193(12)
C41 O3 1.370(12)
C41 C42 1.490(14)
C42 C47 1.376(15)
C42 C43 1.385(14)
C43 C44 1.415(17)
C44 C45 1.359(19)
C45 C46 1.31(2)
C46 C47 1.439(18)
C48 O10 1.209(12)
C48 O4 1.382(12)
C48 C49 1.461(15)
C49 C50 1.370(14)
C49 C54 1.377(15)
C50 C51 1.384(16)
C51 C52 1.327(18)
C52 C53 1.344(18)
C53 C54 1.397(16)
C55 O11 1.185(13)
C55 O7 1.345(13)
C55 C56 1.498(16)
C56 C57 1.313(15)
C56 C61 1.382(17)
C57 C58 1.392(17)
C58 C59 1.38(2)
C59 C60 1.30(2)
C60 C61 1.345(18)
C62 O12 1.187(12)
C62 O8 1.388(13)
C62 C63 1.492(16)
C63 C64 1.363(15)
C63 C68 1.365(15)
C64 C65 1.410(17)
C65 C66 1.383(19)
C66 C67 1.304(18)
C67 C68 1.401(15)
N1 O15 1.203(12)
N1 O16 1.210(12)
N2 O13 1.185(11)
N2 O14 1.231(11)
N3 O17 1.214(10)
N3 O18 1.223(10)
N4 O20 1.105(13)
N4 O19 1.179(15)
OZ1 OZ4 1.81(3)
OZ2 OZ3 1.67(3)
